data_1509807
loop_
_publ_author_name
'Gagalovska, O.P.'
'Parasyuk, O.V.'
'Piskach, L.V.'
'Gulay, L.D.'

_publ_section_title
;
 The (Ag2 S) - (Hg S) - (Ge S2) system at 670 K and the crystal structure
 of the Ag2 Hg Ge S4 compound
;
_journal_name_full 'Journal of Alloys Compd.'
_journal_page_first 213
_journal_page_last 217
_journal_paper_doi 10.1016/S0925-8388(01)01904-1
_journal_volume 336
_journal_year 2002
_chemical_formula_sum 'Ag2 Ge Hg S4'
_chemical_name_systematic 'Ag2 Hg Ge S4'
_space_group_IT_number 31
_symmetry_space_group_name_Hall 'P 2ac -2'
_symmetry_space_group_name_H-M 'P m n 21'
_cell_angle_alpha 90
_cell_angle_beta 90
_cell_angle_gamma 90
_cell_formula_units_Z 2
_cell_length_a 8.0247
_cell_length_b 6.8684
_cell_length_c 6.5955
_cell_volume 363.523
_citation_journal_id_ASTM JALCEU
_cod_data_source_file silver2-3_77.cif
_cod_data_source_block Ag2Ge1Hg1S4
_cod_original_cell_volume 363.5232
_cod_original_formula_sum 'Ag2 Ge1 Hg1 S4'
_cod_database_code 1509807

loop_
_symmetry_equiv_pos_as_xyz
x,y,z
-x+1/2,-y,z+1/2
-x,y,z
x+1/2,-y,z+1/2

loop_
_atom_site_label
_atom_site_type_symbol
_atom_site_fract_x
_atom_site_fract_y
_atom_site_fract_z
_atom_site_occupancy
_atom_site_U_iso_or_equiv
Ag2 Ag+1 0 0.647 0.55 1 0.0
Ag1 Ag+1 0.2569 0.189 0.523 0.5 0.0
S2 S-2 0 0.335 0.703 1 0.0
S3 S-2 0 0.615 0.154 1 0.0
Hg1 Hg+2 0.2569 0.189 0.523 0.5 0.0
S1 S-2 0.225 0.171 0.151 1 0.0
Ge1 Ge+4 0 0.3122 0.051 1 0.0
